data_4082628
loop_
_publ_author_name
'Zhu, Bolin'
'Hao, Xiaoting'
'Chen, Yunfei'

_publ_section_title
;
 Intramolecular C--H Bond Activation in Bridged Dicyclopentadienyl
 Dimethyl Dinuclear Complexes
;
_journal_issue 1
_journal_name_full Organometallics
_journal_page_first 240
_journal_paper_doi 10.1021/om400986a
_journal_volume 33
_journal_year 2014
_chemical_formula_sum 'C18 H20 Fe2 O3 Si2'
_chemical_formula_weight 452.22
_chemical_name_systematic
; 
 ? 
;
_space_group_IT_number 15
_symmetry_cell_setting monoclinic
_symmetry_space_group_name_Hall '-C 2yc'
_symmetry_space_group_name_H-M 'C 1 2/c 1'
_atom_sites_solution_hydrogens geom
_atom_sites_solution_primary direct
_atom_sites_solution_secondary difmap
_audit_creation_method SHELXL-97
_cell_angle_alpha 90.00
_cell_angle_beta 118.7510(10)
_cell_angle_gamma 90.00
_cell_formula_units_Z 4
_cell_length_a 15.1689(11)
_cell_length_b 9.5839(7)
_cell_length_c 14.9475(11)
_cell_measurement_reflns_used 3835
_cell_measurement_temperature 296(2)
_cell_measurement_theta_max 28.26
_cell_measurement_theta_min 2.62
_cell_volume 1905.1(2)
_computing_cell_refinement 'Bruker SMART'
_computing_data_collection 'Bruker SMART'
_computing_data_reduction 'Bruker SAINT'
_computing_molecular_graphics 'Bruker SHELXTL'
_computing_publication_material 'Bruker SHELXTL'
_computing_structure_refinement 'SHELXL-97 (Sheldrick, 1997)'
_computing_structure_solution 'SHELXS-97 (Sheldrick, 1990)'
_diffrn_ambient_temperature 296(2)
_diffrn_measured_fraction_theta_full 0.998
_diffrn_measured_fraction_theta_max 0.998
_diffrn_measurement_device_type 'CCD area detector'
_diffrn_measurement_method 'phi and omega scans'
_diffrn_radiation_monochromator graphite
_diffrn_radiation_source 'fine-focus sealed tube'
_diffrn_radiation_type MoK\a
_diffrn_radiation_wavelength 0.71073
_diffrn_reflns_av_R_equivalents 0.0132
_diffrn_reflns_av_sigmaI/netI 0.0147
_diffrn_reflns_limit_h_max 18
_diffrn_reflns_limit_h_min -15
_diffrn_reflns_limit_k_max 11
_diffrn_reflns_limit_k_min -11
_diffrn_reflns_limit_l_max 11
_diffrn_reflns_limit_l_min -17
_diffrn_reflns_number 4731
_diffrn_reflns_theta_full 25.00
_diffrn_reflns_theta_max 25.00
_diffrn_reflns_theta_min 2.62
_exptl_absorpt_coefficient_mu 1.662
_exptl_absorpt_correction_T_max 0.7768
_exptl_absorpt_correction_T_min 0.7540
_exptl_absorpt_correction_type multi-scan
_exptl_absorpt_process_details sadabs
_exptl_crystal_colour brown
_exptl_crystal_density_diffrn 1.577
_exptl_crystal_density_meas ?
_exptl_crystal_density_method 'not measured'
_exptl_crystal_description block
_exptl_crystal_F_000 928
_exptl_crystal_size_max 0.18
_exptl_crystal_size_mid 0.17
_exptl_crystal_size_min 0.16
_refine_diff_density_max 0.244
_refine_diff_density_min -0.252
_refine_diff_density_rms 0.053
_refine_ls_extinction_method none
_refine_ls_goodness_of_fit_ref 1.076
_refine_ls_hydrogen_treatment constr
_refine_ls_matrix_type full
_refine_ls_number_parameters 123
_refine_ls_number_reflns 1683
_refine_ls_number_restraints 0
_refine_ls_restrained_S_all 1.076
_refine_ls_R_factor_all 0.0241
_refine_ls_R_factor_gt 0.0224
_refine_ls_shift/su_max 0.001
_refine_ls_shift/su_mean 0.000
_refine_ls_structure_factor_coef Fsqd
_refine_ls_weighting_details 'calc w=1/[\s^2^(Fo^2^)+(0.0324P)^2^+1.5492P] where P=(Fo^2^+2Fc^2^)/3'
_refine_ls_weighting_scheme calc
_refine_ls_wR_factor_gt 0.0608
_refine_ls_wR_factor_ref 0.0621
_reflns_number_gt 1576
_reflns_number_total 1683
_reflns_threshold_expression >2sigma(I)
_cod_data_source_file om400986a_si_004.cif
_cod_data_source_block 130424c
_cod_depositor_comments
;
The following automatic conversions were performed:

'_symmetry_cell_setting' value 'Monoclinic' changed to 'monoclinic'
according to
/usr/data/users/saulius/automatic-downloads/current/ACS/lib/dictionaries/cif_core.dic
dictionary named 'cif_core.dic' version 2.4.2 from 2011-04-26.

Automatic conversion script
Id: cif_fix_values 2281 2013-09-26 08:29:07Z andrius 

The following automatic conversions were performed:

'_exptl_crystal_density_meas' value 'none' was changed to '?' - the
value is perceived as not measured.

Automatic conversion script
Id: cif_fix_values 3008 2015-01-20 13:52:24Z robertas 
;
_cod_original_sg_symbol_H-M C2/c
_cod_database_code 4082628

loop_
_symmetry_equiv_pos_as_xyz
'x, y, z'
'-x, y, -z+1/2'
'x+1/2, y+1/2, z'
'-x+1/2, y+1/2, -z+1/2'
'-x, -y, -z'
'x, -y, z-1/2'
'-x+1/2, -y+1/2, -z'
'x+1/2, -y+1/2, z-1/2'

loop_
_atom_site_label
_atom_site_type_symbol
_atom_site_fract_x
_atom_site_fract_y
_atom_site_fract_z
_atom_site_U_iso_or_equiv
_atom_site_adp_type
_atom_site_occupancy
_atom_site_symmetry_multiplicity
_atom_site_calc_flag
_atom_site_refinement_flags
_atom_site_disorder_assembly
_atom_site_disorder_group
Fe1 Fe 0.49130(2) 0.25693(2) 0.162830(18) 0.03489(11) Uani 1 1 d . . .
Si1 Si 0.36968(4) -0.02395(5) 0.19637(4) 0.03922(15) Uani 1 1 d . . .
O1 O 0.48299(14) 0.54250(15) 0.09739(12) 0.0620(4) Uani 1 1 d . . .
C1 C 0.43643(14) 0.04732(18) 0.12835(14) 0.0363(4) Uani 1 1 d . . .
C2 C 0.54555(14) 0.04790(19) 0.17319(14) 0.0371(4) Uani 1 1 d . . .
C3 C 0.56874(17) 0.1277(2) 0.10710(16) 0.0482(5) Uani 1 1 d . . .
H3 H 0.6365 0.1449 0.1168 0.058 Uiso 1 1 calc R . .
C4 C 0.47882(18) 0.1775(2) 0.02508(15) 0.0524(5) Uani 1 1 d . . .
H4 H 0.4734 0.2333 -0.0323 0.063 Uiso 1 1 calc R . .
C5 C 0.39713(17) 0.1261(2) 0.03681(14) 0.0461(5) Uani 1 1 d . . .
H5 H 0.3257 0.1419 -0.0106 0.055 Uiso 1 1 calc R . .
C6 C 0.23671(17) 0.0348(3) 0.1412(2) 0.0725(7) Uani 1 1 d . . .
H6A H 0.2343 0.1349 0.1400 0.109 Uiso 1 1 calc R . .
H6B H 0.2085 0.0002 0.1823 0.109 Uiso 1 1 calc R . .
H6C H 0.1987 -0.0005 0.0730 0.109 Uiso 1 1 calc R . .
C7 C 0.3646(2) -0.2186(2) 0.1943(2) 0.0665(7) Uani 1 1 d . . .
H7A H 0.3298 -0.2506 0.1249 0.100 Uiso 1 1 calc R . .
H7B H 0.3297 -0.2500 0.2298 0.100 Uiso 1 1 calc R . .
H7C H 0.4318 -0.2554 0.2272 0.100 Uiso 1 1 calc R . .
C8 C 0.48648(15) 0.4289(2) 0.12262(14) 0.0426(4) Uani 1 1 d . . .
C9 C 0.405(2) 0.314(3) 0.210(2) 0.037(3) Uani 0.50 1 d P . 1
O2 O 0.3234(2) 0.3622(4) 0.1796(2) 0.0575(8) Uani 0.50 1 d P A 1
C10 C 0.386(2) 0.318(3) 0.206(2) 0.037(3) Uani 0.50 1 d P . 2
H10A H 0.3698 0.4163 0.1999 0.044 Uiso 0.50 1 calc PR . 2
H10B H 0.3268 0.2584 0.1824 0.044 Uiso 0.50 1 calc PR . 2

loop_
_atom_site_aniso_label
_atom_site_aniso_U_11
_atom_site_aniso_U_22
_atom_site_aniso_U_33
_atom_site_aniso_U_23
_atom_site_aniso_U_13
_atom_site_aniso_U_12
Fe1 0.04859(19) 0.02904(17) 0.03079(17) -0.00148(9) 0.02208(14) -0.00375(10)
Si1 0.0321(3) 0.0371(3) 0.0463(3) 0.0035(2) 0.0171(2) -0.0032(2)
O1 0.0927(12) 0.0351(8) 0.0618(10) 0.0083(7) 0.0400(9) -0.0043(8)
C1 0.0421(10) 0.0297(9) 0.0345(9) -0.0048(7) 0.0164(8) -0.0046(7)
C2 0.0430(10) 0.0323(9) 0.0428(10) -0.0092(8) 0.0260(8) -0.0035(7)
C3 0.0644(13) 0.0442(11) 0.0543(12) -0.0137(9) 0.0433(11) -0.0113(10)
C4 0.0862(16) 0.0431(11) 0.0364(10) -0.0070(9) 0.0364(11) -0.0097(11)
C5 0.0597(12) 0.0391(10) 0.0321(9) -0.0036(8) 0.0161(9) -0.0040(9)
C6 0.0375(12) 0.0812(18) 0.0892(19) 0.0105(15) 0.0228(12) 0.0029(11)
C7 0.0638(15) 0.0429(12) 0.0877(19) 0.0004(12) 0.0324(14) -0.0162(11)
C8 0.0552(12) 0.0411(11) 0.0337(9) -0.0028(8) 0.0231(9) -0.0055(9)
C9 0.037(8) 0.0351(16) 0.041(2) 0.0022(14) 0.022(5) 0.003(5)
O2 0.0430(17) 0.066(2) 0.0528(17) 0.0060(15) 0.0148(14) 0.0186(16)
C10 0.037(8) 0.0351(16) 0.041(2) 0.0022(14) 0.022(5) 0.003(5)

loop_
_atom_type_symbol
_atom_type_description
_atom_type_scat_dispersion_real
_atom_type_scat_dispersion_imag
_atom_type_scat_source
C C 0.0033 0.0016 'International Tables Vol C Tables 4.2.6.8 and 6.1.1.4'
H H 0.0000 0.0000 'International Tables Vol C Tables 4.2.6.8 and 6.1.1.4'
O O 0.0106 0.0060 'International Tables Vol C Tables 4.2.6.8 and 6.1.1.4'
Si Si 0.0817 0.0704 'International Tables Vol C Tables 4.2.6.8 and 6.1.1.4'
Fe Fe 0.3463 0.8444 'International Tables Vol C Tables 4.2.6.8 and 6.1.1.4'

loop_
_geom_angle_atom_site_label_1
_geom_angle_atom_site_label_2
_geom_angle_atom_site_label_3
_geom_angle
_geom_angle_site_symmetry_1
_geom_angle_site_symmetry_3
C8 Fe1 C9 86.2(10) . .
C8 Fe1 C9 87.2(10) . 2_655
C9 Fe1 C9 85.8(13) . 2_655
C8 Fe1 C10 86.0(9) . 2_655
C9 Fe1 C10 92.1(12) . 2_655
C9 Fe1 C10 6.5(16) 2_655 2_655
C8 Fe1 C10 86.1(9) . .
C9 Fe1 C10 4.1(17) . .
C9 Fe1 C10 89.9(11) 2_655 .
C10 Fe1 C10 96.1(11) 2_655 .
C8 Fe1 C4 92.02(9) . .
C9 Fe1 C4 137.0(9) . .
C9 Fe1 C4 137.1(8) 2_655 .
C10 Fe1 C4 130.7(8) 2_655 .
C10 Fe1 C4 132.9(8) . .
C8 Fe1 C3 110.72(8) . .
C9 Fe1 C3 161.3(10) . .
C9 Fe1 C3 102.5(9) 2_655 .
C10 Fe1 C3 96.9(8) 2_655 .
C10 Fe1 C3 159.3(9) . .
C4 Fe1 C3 38.70(9) . .
C8 Fe1 C5 110.54(8) . .
C9 Fe1 C5 102.4(9) . .
C9 Fe1 C5 160.7(10) 2_655 .
C10 Fe1 C5 158.5(9) 2_655 .
C10 Fe1 C5 98.6(8) . .
C4 Fe1 C5 39.00(8) . .
C3 Fe1 C5 64.89(9) . .
C8 Fe1 C1 148.99(8) . .
C9 Fe1 C1 96.0(10) . .
C9 Fe1 C1 123.8(10) 2_655 .
C10 Fe1 C1 124.7(9) 2_655 .
C10 Fe1 C1 93.9(9) . .
C4 Fe1 C1 65.52(8) . .
C3 Fe1 C1 65.44(7) . .
C5 Fe1 C1 38.74(7) . .
C8 Fe1 C2 149.26(8) . .
C9 Fe1 C2 124.6(10) . .
C9 Fe1 C2 95.3(9) 2_655 .
C10 Fe1 C2 93.2(9) 2_655 .
C10 Fe1 C2 124.5(9) . .
C4 Fe1 C2 65.51(8) . .
C3 Fe1 C2 38.82(7) . .
C5 Fe1 C2 65.56(8) . .
C1 Fe1 C2 39.76(7) . .
C8 Fe1 Fe1 109.06(6) . 2_655
C9 Fe1 Fe1 48.4(9) . 2_655
C9 Fe1 Fe1 47.2(9) 2_655 2_655
C10 Fe1 Fe1 53.4(8) 2_655 2_655
C10 Fe1 Fe1 52.0(8) . 2_655
C4 Fe1 Fe1 158.91(6) . 2_655
C3 Fe1 Fe1 127.43(6) . 2_655
C5 Fe1 Fe1 127.71(6) . 2_655
C1 Fe1 Fe1 94.89(5) . 2_655
C2 Fe1 Fe1 94.63(5) . 2_655
C6 Si1 C7 105.52(12) . .
C6 Si1 C1 113.74(11) . .
C7 Si1 C1 112.57(11) . .
C6 Si1 C2 113.85(11) . 2_655
C7 Si1 C2 112.72(11) . 2_655
C1 Si1 C2 98.68(8) . 2_655
C5 C1 C2 107.40(17) . .
C5 C1 Si1 129.11(15) . .
C2 C1 Si1 122.84(14) . .
C5 C1 Fe1 70.54(11) . .
C2 C1 Fe1 70.21(10) . .
Si1 C1 Fe1 117.40(9) . .
C3 C2 C1 106.78(18) . .
C3 C2 Si1 130.18(15) . 2_655
C1 C2 Si1 122.42(14) . 2_655
C3 C2 Fe1 70.21(11) . .
C1 C2 Fe1 70.03(10) . .
Si1 C2 Fe1 117.76(9) 2_655 .
C4 C3 C2 109.12(18) . .
C4 C3 Fe1 70.03(12) . .
C2 C3 Fe1 70.97(10) . .
C4 C3 H3 125.4 . .
C2 C3 H3 125.4 . .
Fe1 C3 H3 125.4 . .
C3 C4 C5 108.21(18) . .
C3 C4 Fe1 71.27(11) . .
C5 C4 Fe1 71.32(11) . .
C3 C4 H4 125.9 . .
C5 C4 H4 125.9 . .
Fe1 C4 H4 125.9 . .
C1 C5 C4 108.46(19) . .
C1 C5 Fe1 70.72(10) . .
C4 C5 Fe1 69.68(11) . .
C1 C5 H5 125.8 . .
C4 C5 H5 125.8 . .
Fe1 C5 H5 125.8 . .
Si1 C6 H6A 109.5 . .
Si1 C6 H6B 109.5 . .
H6A C6 H6B 109.5 . .
Si1 C6 H6C 109.5 . .
H6A C6 H6C 109.5 . .
H6B C6 H6C 109.5 . .
Si1 C7 H7A 109.5 . .
Si1 C7 H7B 109.5 . .
H7A C7 H7B 109.5 . .
Si1 C7 H7C 109.5 . .
H7A C7 H7C 109.5 . .
H7B C7 H7C 109.5 . .
O1 C8 Fe1 178.92(18) . .
O2 C9 Fe1 140(2) . .
O2 C9 Fe1 135(2) . 2_655
Fe1 C9 Fe1 84.3(11) . 2_655
Fe1 C10 Fe1 74.5(9) 2_655 .
Fe1 C10 H10A 116.0 2_655 .
Fe1 C10 H10A 116.0 . .
Fe1 C10 H10B 116.0 2_655 .
Fe1 C10 H10B 116.0 . .
H10A C10 H10B 113.0 . .

loop_
_geom_bond_atom_site_label_1
_geom_bond_atom_site_label_2
_geom_bond_distance
_geom_bond_site_symmetry_2
Fe1 C8 1.743(2) .
Fe1 C9 1.84(3) .
Fe1 C9 1.87(3) 2_655
Fe1 C10 2.04(3) 2_655
Fe1 C10 2.08(3) .
Fe1 C4 2.1166(19) .
Fe1 C3 2.133(2) .
Fe1 C5 2.1381(19) .
Fe1 C1 2.1404(17) .
Fe1 C2 2.1429(18) .
Fe1 Fe1 2.4898(5) 2_655
Si1 C6 1.862(2) .
Si1 C7 1.867(2) .
Si1 C1 1.8751(19) .
Si1 C2 1.875(2) 2_655
O1 C8 1.145(2) .
C1 C5 1.419(3) .
C1 C2 1.457(3) .
C2 C3 1.421(3) .
C2 Si1 1.875(2) 2_655
C3 C4 1.408(3) .
C3 H3 0.9800 .
C4 C5 1.420(3) .
C4 H4 0.9800 .
C5 H5 0.9800 .
C6 H6A 0.9600 .
C6 H6B 0.9600 .
C6 H6C 0.9600 .
C7 H7A 0.9600 .
C7 H7B 0.9600 .
C7 H7C 0.9600 .
C9 O2 1.19(3) .
C9 Fe1 1.87(3) 2_655
C10 Fe1 2.04(3) 2_655
C10 H10A 0.9700 .
C10 H10B 0.9700 .

loop_
_geom_torsion_atom_site_label_1
_geom_torsion_atom_site_label_2
_geom_torsion_atom_site_label_3
_geom_torsion_atom_site_label_4
_geom_torsion
_geom_torsion_site_symmetry_1
_geom_torsion_site_symmetry_4
C6 Si1 C1 C5 -7.0(2) . .
C7 Si1 C1 C5 112.93(19) . .
C2 Si1 C1 C5 -127.95(17) 2_655 .
C6 Si1 C1 C2 162.57(16) . .
C7 Si1 C1 C2 -77.48(17) . .
C2 Si1 C1 C2 41.63(14) 2_655 .
C6 Si1 C1 Fe1 79.42(14) . .
C7 Si1 C1 Fe1 -160.63(11) . .
C2 Si1 C1 Fe1 -41.52(11) 2_655 .
C8 Fe1 C1 C5 9.8(2) . .
C9 Fe1 C1 C5 102.3(9) . .
C9 Fe1 C1 C5 -168.7(10) 2_655 .
C10 Fe1 C1 C5 -160.9(9) 2_655 .
C10 Fe1 C1 C5 98.8(8) . .
C4 Fe1 C1 C5 -37.15(13) . .
C3 Fe1 C1 C5 -79.86(13) . .
C2 Fe1 C1 C5 -117.66(16) . .
Fe1 Fe1 C1 C5 150.97(11) 2_655 .
C8 Fe1 C1 C2 127.51(17) . .
C9 Fe1 C1 C2 -140.0(9) . .
C9 Fe1 C1 C2 -51.1(10) 2_655 .
C10 Fe1 C1 C2 -43.3(9) 2_655 .
C10 Fe1 C1 C2 -143.5(8) . .
C4 Fe1 C1 C2 80.52(12) . .
C3 Fe1 C1 C2 37.80(11) . .
C5 Fe1 C1 C2 117.66(16) . .
Fe1 Fe1 C1 C2 -91.37(10) 2_655 .
C8 Fe1 C1 Si1 -114.93(16) . .
C9 Fe1 C1 Si1 -22.5(9) . .
C9 Fe1 C1 Si1 66.5(10) 2_655 .
C10 Fe1 C1 Si1 74.3(9) 2_655 .
C10 Fe1 C1 Si1 -26.0(8) . .
C4 Fe1 C1 Si1 -161.92(13) . .
C3 Fe1 C1 Si1 155.36(13) . .
C5 Fe1 C1 Si1 -124.78(17) . .
C2 Fe1 C1 Si1 117.56(15) . .
Fe1 Fe1 C1 Si1 26.20(10) 2_655 .
C5 C1 C2 C3 0.1(2) . .
Si1 C1 C2 C3 -171.41(13) . .
Fe1 C1 C2 C3 -60.93(13) . .
C5 C1 C2 Si1 171.94(13) . 2_655
Si1 C1 C2 Si1 0.4(2) . 2_655
Fe1 C1 C2 Si1 110.87(12) . 2_655
C5 C1 C2 Fe1 61.07(13) . .
Si1 C1 C2 Fe1 -110.48(13) . .
C8 Fe1 C2 C3 -9.7(2) . .
C9 Fe1 C2 C3 168.1(11) . .
C9 Fe1 C2 C3 -103.3(9) 2_655 .
C10 Fe1 C2 C3 -97.2(8) 2_655 .
C10 Fe1 C2 C3 163.2(10) . .
C4 Fe1 C2 C3 36.68(13) . .
C5 Fe1 C2 C3 79.70(13) . .
C1 Fe1 C2 C3 117.21(17) . .
Fe1 Fe1 C2 C3 -150.71(11) 2_655 .
C8 Fe1 C2 C1 -126.92(16) . .
C9 Fe1 C2 C1 50.9(11) . .
C9 Fe1 C2 C1 139.5(9) 2_655 .
C10 Fe1 C2 C1 145.6(8) 2_655 .
C10 Fe1 C2 C1 46.0(10) . .
C4 Fe1 C2 C1 -80.53(12) . .
C3 Fe1 C2 C1 -117.21(16) . .
C5 Fe1 C2 C1 -37.50(11) . .
Fe1 Fe1 C2 C1 92.08(10) 2_655 .
C8 Fe1 C2 Si1 116.13(15) . 2_655
C9 Fe1 C2 Si1 -66.0(11) . 2_655
C9 Fe1 C2 Si1 22.5(9) 2_655 2_655
C10 Fe1 C2 Si1 28.7(8) 2_655 2_655
C10 Fe1 C2 Si1 -71.0(10) . 2_655
C4 Fe1 C2 Si1 162.52(13) . 2_655
C3 Fe1 C2 Si1 125.84(17) . 2_655
C5 Fe1 C2 Si1 -154.46(12) . 2_655
C1 Fe1 C2 Si1 -116.96(15) . 2_655
Fe1 Fe1 C2 Si1 -24.87(9) 2_655 2_655
C1 C2 C3 C4 0.9(2) . .
Si1 C2 C3 C4 -169.99(15) 2_655 .
Fe1 C2 C3 C4 -59.87(14) . .
C1 C2 C3 Fe1 60.81(12) . .
Si1 C2 C3 Fe1 -110.12(16) 2_655 .
C8 Fe1 C3 C4 -65.68(14) . .
C9 Fe1 C3 C4 88(3) . .
C9 Fe1 C3 C4 -157.5(10) 2_655 .
C10 Fe1 C3 C4 -154.0(9) 2_655 .
C10 Fe1 C3 C4 77(2) . .
C5 Fe1 C3 C4 38.03(12) . .
C1 Fe1 C3 C4 80.89(13) . .
C2 Fe1 C3 C4 119.61(17) . .
Fe1 Fe1 C3 C4 157.49(10) 2_655 .
C8 Fe1 C3 C2 174.71(12) . .
C9 Fe1 C3 C2 -32(3) . .
C9 Fe1 C3 C2 82.9(10) 2_655 .
C10 Fe1 C3 C2 86.4(9) 2_655 .
C10 Fe1 C3 C2 -43(2) . .
C4 Fe1 C3 C2 -119.61(17) . .
C5 Fe1 C3 C2 -81.58(12) . .
C1 Fe1 C3 C2 -38.71(11) . .
Fe1 Fe1 C3 C2 37.89(14) 2_655 .
C2 C3 C4 C5 -1.7(2) . .
Fe1 C3 C4 C5 -62.12(14) . .
C2 C3 C4 Fe1 60.45(13) . .
C8 Fe1 C4 C3 121.47(13) . .
C9 Fe1 C4 C3 -152.0(15) . .
C9 Fe1 C4 C3 33.3(14) 2_655 .
C10 Fe1 C4 C3 35.0(12) 2_655 .
C10 Fe1 C4 C3 -152.0(12) . .
C5 Fe1 C4 C3 -117.58(18) . .
C1 Fe1 C4 C3 -80.67(13) . .
C2 Fe1 C4 C3 -36.79(12) . .
Fe1 Fe1 C4 C3 -57.7(2) 2_655 .
C8 Fe1 C4 C5 -120.95(14) . .
C9 Fe1 C4 C5 -34.4(15) . .
C9 Fe1 C4 C5 150.9(14) 2_655 .
C10 Fe1 C4 C5 152.6(12) 2_655 .
C10 Fe1 C4 C5 -34.4(12) . .
C3 Fe1 C4 C5 117.58(18) . .
C1 Fe1 C4 C5 36.90(12) . .
C2 Fe1 C4 C5 80.79(13) . .
Fe1 Fe1 C4 C5 59.9(2) 2_655 .
C2 C1 C5 C4 -1.2(2) . .
Si1 C1 C5 C4 169.69(14) . .
Fe1 C1 C5 C4 59.70(14) . .
C2 C1 C5 Fe1 -60.85(12) . .
Si1 C1 C5 Fe1 109.98(15) . .
C3 C4 C5 C1 1.7(2) . .
Fe1 C4 C5 C1 -60.35(13) . .
C3 C4 C5 Fe1 62.09(14) . .
C8 Fe1 C5 C1 -174.60(12) . .
C9 Fe1 C5 C1 -84.1(10) . .
C9 Fe1 C5 C1 29(3) 2_655 .
C10 Fe1 C5 C1 47(2) 2_655 .
C10 Fe1 C5 C1 -85.6(9) . .
C4 Fe1 C5 C1 119.15(18) . .
C3 Fe1 C5 C1 81.41(13) . .
C2 Fe1 C5 C1 38.48(11) . .
Fe1 Fe1 C5 C1 -37.67(14) 2_655 .
C8 Fe1 C5 C4 66.25(15) . .
C9 Fe1 C5 C4 156.7(10) . .
C9 Fe1 C5 C4 -90(3) 2_655 .
C10 Fe1 C5 C4 -72(2) 2_655 .
C10 Fe1 C5 C4 155.3(9) . .
C3 Fe1 C5 C4 -37.74(13) . .
C1 Fe1 C5 C4 -119.15(18) . .
C2 Fe1 C5 C4 -80.67(13) . .
Fe1 Fe1 C5 C4 -156.82(11) 2_655 .
C9 Fe1 C8 O1 27(12) . .
C9 Fe1 C8 O1 -59(12) 2_655 .
C10 Fe1 C8 O1 -65(12) 2_655 .
C10 Fe1 C8 O1 31(12) . .
C4 Fe1 C8 O1 164(12) . .
C3 Fe1 C8 O1 -161(12) . .
C5 Fe1 C8 O1 129(12) . .
C1 Fe1 C8 O1 122(12) . .
C2 Fe1 C8 O1 -155(12) . .
Fe1 Fe1 C8 O1 -16(12) 2_655 .
C8 Fe1 C9 O2 61(4) . .
C9 Fe1 C9 O2 148(3) 2_655 .
C10 Fe1 C9 O2 146(4) 2_655 .
C10 Fe1 C9 O2 -28(23) . .
C4 Fe1 C9 O2 -28(5) . .
C3 Fe1 C9 O2 -95(5) . .
C5 Fe1 C9 O2 -50(4) . .
C1 Fe1 C9 O2 -88(4) . .
C2 Fe1 C9 O2 -118(3) . .
Fe1 Fe1 C9 O2 -180(5) 2_655 .
C8 Fe1 C9 Fe1 -119.8(9) . 2_655
C9 Fe1 C9 Fe1 -32.3(17) 2_655 2_655
C10 Fe1 C9 Fe1 -34.0(5) 2_655 2_655
C10 Fe1 C9 Fe1 151(27) . 2_655
C4 Fe1 C9 Fe1 151.3(5) . 2_655
C3 Fe1 C9 Fe1 85(3) . 2_655
C5 Fe1 C9 Fe1 130.0(7) . 2_655
C1 Fe1 C9 Fe1 91.2(9) . 2_655
C2 Fe1 C9 Fe1 61.3(13) . 2_655
C8 Fe1 C10 Fe1 -118.0(7) . 2_655
C9 Fe1 C10 Fe1 -27(26) . 2_655
C9 Fe1 C10 Fe1 -30.7(5) 2_655 2_655
C10 Fe1 C10 Fe1 -32.4(16) 2_655 2_655
C4 Fe1 C10 Fe1 152.9(4) . 2_655
C3 Fe1 C10 Fe1 97(2) . 2_655
C5 Fe1 C10 Fe1 131.8(6) . 2_655
C1 Fe1 C10 Fe1 93.1(7) . 2_655
C2 Fe1 C10 Fe1 65.7(10) . 2_655
